data_1520340
loop_
_publ_author_name
'Martin, Lee'
'Horton, Peter N.'
'Hursthouse, Michael B.'

_publ_section_title
;
 C40H44Br1.32Cl0.68O6S32
;
_journal_name_full 'Crystal Structure Report Archive'
_journal_page_first 1233
_journal_year 2009
_chemical_formula_sum 'C40 H44 Br1.32 Cl0.68 O6 S32'
_chemical_formula_weight 1776.26
_space_group_IT_number 54
_symmetry_cell_setting orthorhombic
_symmetry_space_group_name_Hall '-P 2a 2ac'
_symmetry_space_group_name_H-M 'P c c a'
_atom_sites_solution_hydrogens geom
_atom_sites_solution_primary direct
_atom_sites_solution_secondary difmap
_cell_angle_alpha 90.00
_cell_angle_beta 90.00
_cell_angle_gamma 90.00
_cell_formula_units_Z 2
_cell_length_a 32.736(2)
_cell_length_b 6.6793(5)
_cell_length_c 14.7618(11)
_cell_measurement_reflns_used 6370
_cell_measurement_temperature 120(2)
_cell_measurement_theta_max 27.485
_cell_measurement_theta_min 2.910
_cell_volume 3227.7(4)
_computing_cell_refinement 'DENZO (Otwinowski & Minor, 1997) & COLLECT (Hooft, R.W.W., 1998)'
_computing_data_collection 'COLLECT (Hooft, R.W.W., 1998)'
_computing_data_reduction 'DENZO (Otwinowski & Minor, 1997) & COLLECT (Hooft, R.W.W., 1998)'
_computing_molecular_graphics 'ORTEP3 for Windows (Farrugia, 1997)'
_computing_publication_material 'WinGX (Farrugia, 1999)'
_computing_structure_refinement 'SHELXL-97 (Sheldrick, 2008)'
_computing_structure_solution 'SHELXS-97 (Sheldrick, 2008)'
_diffrn_ambient_temperature 120(2)
_diffrn_detector_area_resol_mean 9.091
_diffrn_measured_fraction_theta_full 0.988
_diffrn_measured_fraction_theta_max 0.988
_diffrn_measurement_device_type 'Bruker-Nonius Roper CCD camera on \k-goniostat'
_diffrn_measurement_method '\f & \w scans'
_diffrn_radiation_monochromator graphite
_diffrn_radiation_source 'Bruker-Nonius FR591 rotating anode'
_diffrn_radiation_type MoK\a
_diffrn_radiation_wavelength 0.71073
_diffrn_reflns_av_R_equivalents 0.0757
_diffrn_reflns_av_sigmaI/netI 0.0443
_diffrn_reflns_limit_h_max 42
_diffrn_reflns_limit_h_min -42
_diffrn_reflns_limit_k_max 8
_diffrn_reflns_limit_k_min -8
_diffrn_reflns_limit_l_max 18
_diffrn_reflns_limit_l_min -19
_diffrn_reflns_number 32983
_diffrn_reflns_theta_full 27.48
_diffrn_reflns_theta_max 27.48
_diffrn_reflns_theta_min 3.05
_exptl_absorpt_coefficient_mu 1.944
_exptl_absorpt_correction_T_max 0.9091
_exptl_absorpt_correction_T_min 0.6744
_exptl_absorpt_correction_type multi-scan
_exptl_absorpt_process_details 'SADABS 2007/2 (Sheldrick, G.M., 2007)'
_exptl_crystal_colour 'Dark Brown'
_exptl_crystal_density_diffrn 1.828
_exptl_crystal_density_method 'not measured'
_exptl_crystal_description Block
_exptl_crystal_F_000 1804
_exptl_crystal_size_max 0.22
_exptl_crystal_size_mid 0.07
_exptl_crystal_size_min 0.05
_refine_diff_density_max 1.171
_refine_diff_density_min -0.669
_refine_diff_density_rms 0.100
_refine_ls_extinction_method none
_refine_ls_goodness_of_fit_ref 1.080
_refine_ls_hydrogen_treatment mixed
_refine_ls_matrix_type full
_refine_ls_number_parameters 233
_refine_ls_number_reflns 3666
_refine_ls_number_restraints 27
_refine_ls_restrained_S_all 1.125
_refine_ls_R_factor_all 0.0698
_refine_ls_R_factor_gt 0.0474
_refine_ls_shift/su_max 0.011
_refine_ls_shift/su_mean 0.000
_refine_ls_structure_factor_coef Fsqd
_refine_ls_weighting_details 'calc w=1/[\s^2^(Fo^2^)+(0.0399P)^2^+7.9829P] where P=(Fo^2^+2Fc^2^)/3'
_refine_ls_weighting_scheme calc
_refine_ls_wR_factor_gt 0.1041
_refine_ls_wR_factor_ref 0.1125
_reflns_number_gt 2841
_reflns_number_total 3666
_reflns_threshold_expression >2sigma(I)
_cod_data_source_file eCrystal-1233.cif
_cod_data_source_block 2009src0840
_cod_depositor_comments
;
Citation :
Martin, Lee and Horton, Peter N. and Hursthouse, Michael B. (2009) 
University of Southampton, Crystal Structure Report Archive. 
(doi:10.5258/ecrystals/1233)

More at:
http://ecrystals.chem.soton.ac.uk/1233/

The following automatic conversions were performed:

'_symmetry_cell_setting' value 'Orthorhombic' changed to
'orthorhombic' according to the built-in table from CIF Core
dictionary named 'cif_core.dic' version 2.4.1 from 2010-06-29.

Automatic conversion script
Id: cif_fix_values 3392 2015-05-12 13:50:21Z andrius 
;
_cod_original_cell_volume 3227.8(4)
_cod_original_sg_symbol_H-M Pcca
_cod_database_code 1520340

loop_
_symmetry_equiv_pos_as_xyz
'x, y, z'
'-x+1/2, -y, z'
'-x, y, -z+1/2'
'x+1/2, -y, -z+1/2'
'-x, -y, -z'
'x-1/2, y, -z'
'x, -y, z-1/2'
'-x-1/2, y, z-1/2'

loop_
_atom_site_label
_atom_site_type_symbol
_atom_site_fract_x
_atom_site_fract_y
_atom_site_fract_z
_atom_site_U_iso_or_equiv
_atom_site_adp_type
_atom_site_occupancy
_atom_site_symmetry_multiplicity
_atom_site_calc_flag
_atom_site_refinement_flags
_atom_site_disorder_assembly
_atom_site_disorder_group
Cl1 Cl 0.2500 0.5000 0.94928(6) 0.0338(2) Uani 0.34 2 d SPD A 1
Br1 Br 0.2500 0.5000 0.94928(6) 0.0338(2) Uani 0.66 2 d SP B 2
C1 C 0.69019(19) 0.9635(9) 0.9980(5) 0.0362(18) Uani 0.870(15) 1 d PD C 1
H1A H 0.6876 1.0185 1.0600 0.043 Uiso 0.870(15) 1 calc PR C 1
H1B H 0.7189 0.9197 0.9901 0.043 Uiso 0.870(15) 1 calc PR C 1
C2 C 0.68150(18) 1.1280(10) 0.9313(5) 0.0384(18) Uani 0.870(15) 1 d PD C 1
H2A H 0.6808 1.0709 0.8695 0.046 Uiso 0.870(15) 1 calc PR C 1
H2B H 0.7039 1.2272 0.9337 0.046 Uiso 0.870(15) 1 calc PR C 1
C3 C 0.60097(12) 1.0481(6) 0.9433(3) 0.0313(9) Uani 1 1 d . C .
C4 C 0.61062(12) 0.8541(6) 0.9574(3) 0.0304(9) Uani 1 1 d . C .
C5 C 0.53522(12) 0.8559(6) 0.9049(3) 0.0265(9) Uani 1 1 d . C .
C6 C 0.49660(12) 0.8023(5) 0.8788(3) 0.0267(9) Uani 1 1 d . . .
C7 C 0.43155(12) 0.6101(6) 0.8313(3) 0.0276(9) Uani 1 1 d . D .
C8 C 0.42169(11) 0.8051(6) 0.8223(3) 0.0241(8) Uani 1 1 d . D .
C9 C 0.34160(18) 0.6882(9) 0.8093(6) 0.032(2) Uani 0.678(14) 1 d PD D 1
H9A H 0.3403 0.6625 0.8753 0.038 Uiso 0.678(14) 1 calc PR D 1
H9B H 0.3136 0.7194 0.7882 0.038 Uiso 0.678(14) 1 calc PR D 1
C10 C 0.3564(2) 0.5020(10) 0.7621(6) 0.0276(19) Uani 0.678(14) 1 d PD D 1
H10A H 0.3615 0.5338 0.6975 0.033 Uiso 0.678(14) 1 calc PR D 1
H10B H 0.3345 0.3996 0.7644 0.033 Uiso 0.678(14) 1 calc PR D 1
S1 S 0.65736(3) 0.74677(16) 0.98840(10) 0.0424(3) Uani 1 1 d D . .
S2 S 0.63368(3) 1.25340(16) 0.95345(10) 0.0428(3) Uani 1 1 d D . .
S3 S 0.55187(3) 1.10276(15) 0.90420(8) 0.0318(3) Uani 1 1 d . . .
S4 S 0.57169(3) 0.67931(14) 0.93610(8) 0.0287(2) Uani 1 1 d . . .
S5 S 0.48097(3) 0.55436(14) 0.87075(8) 0.0276(2) Uani 1 1 d . . .
S6 S 0.45979(3) 0.98034(14) 0.84900(8) 0.0310(3) Uani 1 1 d . . .
S7 S 0.37454(3) 0.90591(15) 0.78869(8) 0.0305(3) Uani 1 1 d D . .
S8 S 0.40203(3) 0.39880(16) 0.81028(10) 0.0446(3) Uani 1 1 d D . .
C101 C 0.6915(12) 0.938(4) 0.946(4) 0.041(13) Uani 0.130(15) 1 d PD C 2
H10C H 0.7200 0.9024 0.9618 0.049 Uiso 0.130(15) 1 calc PR C 2
H10D H 0.6893 0.9454 0.8794 0.049 Uiso 0.130(15) 1 calc PR C 2
C102 C 0.6809(13) 1.137(7) 0.987(5) 0.07(2) Uani 0.130(15) 1 d PD C 2
H10E H 0.7034 1.2307 0.9726 0.088 Uiso 0.130(15) 1 calc PR C 2
H10F H 0.6803 1.1204 1.0535 0.088 Uiso 0.130(15) 1 calc PR C 2
C109 C 0.3478(4) 0.6870(18) 0.7451(13) 0.039(5) Uani 0.322(14) 1 d PD D 2
H10G H 0.3188 0.7214 0.7351 0.047 Uiso 0.322(14) 1 calc PR D 2
H10H H 0.3598 0.6492 0.6859 0.047 Uiso 0.322(14) 1 calc PR D 2
C110 C 0.3504(4) 0.510(2) 0.8087(12) 0.030(4) Uani 0.322(14) 1 d PD D 2
H11A H 0.3304 0.4073 0.7895 0.036 Uiso 0.322(14) 1 calc PR D 2
H11B H 0.3430 0.5540 0.8706 0.036 Uiso 0.322(14) 1 calc PR D 2
O1 O 0.2458(8) 0.5021(17) 1.1559(5) 0.073(4) Uani 0.50 1 d PD E -1
H1WA H 0.2512 0.5237 1.0995 0.109 Uiso 0.50 1 d PD F -1
H1WB H 0.2515 0.3963 1.1859 0.109 Uiso 0.50 1 d PD G -1
O2 O 0.26991(11) 0.8223(6) 1.2828(3) 0.0532(9) Uani 1 1 d D . .
H2WA H 0.2634(18) 0.758(7) 1.331(2) 0.080 Uiso 1 1 d D . .
H2WB H 0.255(2) 0.927(8) 1.280(4) 0.080 Uiso 0.50 1 d PD . .
H2WC H 0.264(3) 0.749(8) 1.238(2) 0.080 Uiso 0.50 1 d PD . .

loop_
_atom_site_aniso_label
_atom_site_aniso_U_11
_atom_site_aniso_U_22
_atom_site_aniso_U_33
_atom_site_aniso_U_23
_atom_site_aniso_U_13
_atom_site_aniso_U_12
Cl1 0.0259(4) 0.0362(4) 0.0392(5) 0.000 0.000 -0.0005(3)
Br1 0.0259(4) 0.0362(4) 0.0392(5) 0.000 0.000 -0.0005(3)
C1 0.022(3) 0.029(3) 0.057(5) -0.008(3) -0.005(3) -0.004(2)
C2 0.028(3) 0.031(3) 0.055(5) 0.001(3) -0.001(3) -0.013(2)
C3 0.0224(19) 0.026(2) 0.046(3) 0.0014(18) -0.0053(19) -0.0055(16)
C4 0.0200(18) 0.025(2) 0.046(3) 0.0053(18) -0.0009(18) -0.0063(15)
C5 0.0231(19) 0.0231(19) 0.033(2) -0.0008(17) -0.0019(17) 0.0016(15)
C6 0.0226(18) 0.0200(17) 0.037(3) 0.0024(17) -0.0006(17) 0.0011(15)
C7 0.0209(18) 0.027(2) 0.035(2) -0.0012(17) 0.0011(17) -0.0031(16)
C8 0.0194(18) 0.0242(18) 0.029(2) 0.0017(16) -0.0002(16) -0.0023(15)
C9 0.022(3) 0.033(4) 0.041(5) -0.002(3) -0.001(3) -0.003(3)
C10 0.024(3) 0.025(3) 0.034(5) -0.002(4) -0.005(3) -0.005(2)
S1 0.0199(5) 0.0263(5) 0.0810(10) 0.0089(6) -0.0109(6) -0.0041(4)
S2 0.0314(6) 0.0225(5) 0.0745(9) 0.0048(5) -0.0181(6) -0.0077(4)
S3 0.0246(5) 0.0213(5) 0.0494(7) 0.0025(5) -0.0075(5) -0.0020(4)
S4 0.0179(4) 0.0209(4) 0.0473(7) 0.0024(4) -0.0025(4) -0.0025(4)
S5 0.0195(4) 0.0215(5) 0.0417(6) 0.0009(4) -0.0023(4) -0.0010(4)
S6 0.0202(4) 0.0218(5) 0.0509(7) 0.0017(5) -0.0071(5) -0.0021(4)
S7 0.0215(5) 0.0257(5) 0.0444(7) 0.0029(4) -0.0062(4) -0.0017(4)
S8 0.0282(5) 0.0226(5) 0.0831(10) 0.0005(6) -0.0167(6) -0.0048(4)
C101 0.030(19) 0.03(2) 0.06(4) 0.01(2) 0.02(2) -0.001(15)
C102 0.06(3) 0.05(3) 0.11(6) -0.01(4) -0.04(4) -0.02(2)
C109 0.021(7) 0.043(9) 0.054(13) -0.001(8) -0.011(7) -0.013(6)
C110 0.027(7) 0.039(8) 0.023(10) -0.004(8) -0.006(7) -0.002(6)
O1 0.033(10) 0.063(4) 0.123(6) 0.009(11) -0.027(10) -0.021(3)
O2 0.051(2) 0.054(2) 0.054(2) 0.0047(18) -0.0021(19) 0.0023(18)

loop_
_atom_type_symbol
_atom_type_description
_atom_type_scat_dispersion_real
_atom_type_scat_dispersion_imag
_atom_type_scat_source
C C 0.0033 0.0016 'International Tables Vol C Tables 4.2.6.8 and 6.1.1.4'
H H 0.0000 0.0000 'International Tables Vol C Tables 4.2.6.8 and 6.1.1.4'
O O 0.0106 0.0060 'International Tables Vol C Tables 4.2.6.8 and 6.1.1.4'
S S 0.1246 0.1234 'International Tables Vol C Tables 4.2.6.8 and 6.1.1.4'
Cl Cl 0.1484 0.1585 'International Tables Vol C Tables 4.2.6.8 and 6.1.1.4'
Br Br -0.2901 2.4595 'International Tables Vol C Tables 4.2.6.8 and 6.1.1.4'

loop_
_geom_angle_atom_site_label_1
_geom_angle_atom_site_label_2
_geom_angle_atom_site_label_3
_geom_angle
_geom_angle_site_symmetry_1
_geom_angle_site_symmetry_3
C2 C1 S1 114.9(5) . .
C2 C1 H1A 108.5 . .
S1 C1 H1A 108.5 . .
C2 C1 H1B 108.5 . .
S1 C1 H1B 108.5 . .
H1A C1 H1B 107.5 . .
C1 C2 S2 112.6(5) . .
C1 C2 H2A 109.1 . .
S2 C2 H2A 109.1 . .
C1 C2 H2B 109.1 . .
S2 C2 H2B 109.1 . .
H2A C2 H2B 107.8 . .
C4 C3 S2 126.7(3) . .
C4 C3 S3 117.8(3) . .
S2 C3 S3 115.4(2) . .
C3 C4 S1 129.6(3) . .
C3 C4 S4 116.2(3) . .
S1 C4 S4 114.1(2) . .
C6 C5 S3 122.4(3) . .
C6 C5 S4 122.0(3) . .
S3 C5 S4 115.5(2) . .
C5 C6 S5 122.7(3) . .
C5 C6 S6 121.9(3) . .
S5 C6 S6 115.3(2) . .
C8 C7 S8 129.3(3) . .
C8 C7 S5 117.2(3) . .
S8 C7 S5 113.5(2) . .
C7 C8 S6 116.9(3) . .
C7 C8 S7 127.5(3) . .
S6 C8 S7 115.6(2) . .
C10 C9 S7 112.9(6) . .
C10 C9 H9A 109.0 . .
S7 C9 H9A 109.0 . .
C10 C9 H9B 109.0 . .
S7 C9 H9B 109.0 . .
H9A C9 H9B 107.8 . .
C9 C10 S8 113.7(5) . .
C9 C10 H10A 108.8 . .
S8 C10 H10A 108.8 . .
C9 C10 H10B 108.8 . .
S8 C10 H10B 108.8 . .
H10A C10 H10B 107.7 . .
C4 S1 C101 99.3(16) . .
C4 S1 C1 102.2(2) . .
C101 S1 C1 25.1(16) . .
C3 S2 C102 102.1(18) . .
C3 S2 C2 98.7(3) . .
C102 S2 C2 26(2) . .
C5 S3 C3 95.08(19) . .
C5 S4 C4 95.41(19) . .
C6 S5 C7 95.25(18) . .
C6 S6 C8 95.32(18) . .
C8 S7 C109 102.4(5) . .
C8 S7 C9 99.6(2) . .
C109 S7 C9 30.7(5) . .
C7 S8 C10 102.8(3) . .
C7 S8 C110 100.6(5) . .
C10 S8 C110 22.7(4) . .
C102 C101 S1 110(4) . .
C102 C101 H10C 109.6 . .
S1 C101 H10C 109.6 . .
C102 C101 H10D 109.6 . .
S1 C101 H10D 109.6 . .
H10C C101 H10D 108.2 . .
C101 C102 S2 118(3) . .
C101 C102 H10E 107.7 . .
S2 C102 H10E 107.7 . .
C101 C102 H10F 107.8 . .
S2 C102 H10F 107.7 . .
H10E C102 H10F 107.1 . .
C110 C109 S7 112.5(12) . .
C110 C109 H10G 109.1 . .
S7 C109 H10G 109.1 . .
C110 C109 H10H 109.1 . .
S7 C109 H10H 109.1 . .
H10G C109 H10H 107.8 . .
C109 C110 S8 111.9(11) . .
C109 C110 H11A 109.2 . .
S8 C110 H11A 109.2 . .
C109 C110 H11B 109.2 . .
S8 C110 H11B 109.2 . .
H11A C110 H11B 107.9 . .
H1WA O1 H1WB 126.5 . .
H2WA O2 H2WB 107.8(14) . .
H2WA O2 H2WC 107.1(14) . .
H2WB O2 H2WC 107.1(14) . .

loop_
_geom_bond_atom_site_label_1
_geom_bond_atom_site_label_2
_geom_bond_distance
_geom_bond_site_symmetry_2
C1 C2 1.502(8) .
C1 S1 1.808(5) .
C1 H1A 0.9900 .
C1 H1B 0.9900 .
C2 S2 1.805(6) .
C2 H2A 0.9900 .
C2 H2B 0.9900 .
C3 C4 1.350(6) .
C3 S2 1.746(4) .
C3 S3 1.747(4) .
C4 S1 1.751(4) .
C4 S4 1.757(4) .
C5 C6 1.370(5) .
C5 S3 1.736(4) .
C5 S4 1.740(4) .
C6 S5 1.738(4) .
C6 S6 1.749(4) .
C7 C8 1.349(5) .
C7 S8 1.739(4) .
C7 S5 1.759(4) .
C8 S6 1.755(4) .
C8 S7 1.755(4) .
C9 C10 1.505(9) .
C9 S7 1.836(6) .
C9 H9A 0.9900 .
C9 H9B 0.9900 .
C10 S8 1.794(6) .
C10 H10A 0.9900 .
C10 H10B 0.9900 .
S1 C101 1.806(17) .
S2 C102 1.800(18) .
S7 C109 1.821(11) .
S8 C110 1.848(12) .
C101 C102 1.50(2) .
C101 H10C 0.9900 .
C101 H10D 0.9900 .
C102 H10E 0.9900 .
C102 H10F 0.9900 .
C109 C110 1.510(16) .
C109 H10G 0.9900 .
C109 H10H 0.9900 .
C110 H11A 0.9900 .
C110 H11B 0.9900 .
O1 H1WA 0.8623 .
O1 H1WB 0.8552 .
O2 H2WA 0.853(5) .
O2 H2WB 0.851(5) .
O2 H2WC 0.851(5) .

loop_
_geom_hbond_atom_site_label_D
_geom_hbond_atom_site_label_H
_geom_hbond_atom_site_label_A
_geom_hbond_distance_DH
_geom_hbond_distance_HA
_geom_hbond_distance_DA
_geom_hbond_angle_DHA
_geom_hbond_site_symmetry_A
O1 H1WA Cl1 0.86 2.22 3.053(6) 161.1 .
O1 H1WA Br1 0.86 2.22 3.053(6) 161.1 .
O1 H1WB O2 0.86 2.16 2.910(10) 146.2 2_565
O2 H2WA Cl1 0.853(5) 2.496(13) 3.332(4) 167(5) 7_566
O2 H2WA Br1 0.853(5) 2.496(13) 3.332(4) 167(5) 7_566
O2 H2WB O2 0.851(5) 1.865(17) 2.708(8) 170(10) 2_575
O2 H2WC O1 0.851(5) 2.13(2) 2.951(18) 163(5) .
